data_7131637
loop_
_publ_author_name
'Borys, Andryj M.'
'Kunzmann, Tim'
'Gil-Negrete, Jose M'
'Hevia, Eva'

_publ_section_title
;
 Atom-efficient arylation of <i>N</i>-tosylimines mediated by cooperative
 ZnAr<sub>2</sub>/Zn(C<sub>6</sub>F<sub>5</sub>)<sub>2</sub> combinations.
;
_journal_issue 49
_journal_name_full 'Chemical communications (Cambridge, England)'
_journal_page_first 7583
_journal_page_last 7586
_journal_paper_doi 10.1039/d3cc01490h
_journal_volume 59
_journal_year 2023
_chemical_formula_moiety 'C76 H46 F20 N2 O4 S2 Zn4'
_chemical_formula_sum 'C76 H46 F20 N2 O4 S2 Zn4'
_chemical_formula_weight 1756.75
_space_group_IT_number 14
_space_group_name_Hall '-P 2yn'
_space_group_name_H-M_alt 'P 1 21/n 1'
_symmetry_cell_setting monoclinic
_symmetry_Int_Tables_number 14
_symmetry_space_group_name_Hall '-P 2yn'
_symmetry_space_group_name_H-M 'P 1 21/n 1'
_atom_sites_solution_hydrogens geom
_atom_sites_solution_primary dual
_audit_creation_date 2023-03-20T11:59:21-00:00
_audit_update_record
;
2023-03-25 deposited with the CCDC.	2023-05-15 downloaded from the CCDC.
;
_cell_angle_alpha 90
_cell_angle_beta 93.2751(5)
_cell_angle_gamma 90
_cell_formula_units_Z 2
_cell_length_a 12.61445(7)
_cell_length_b 17.36835(10)
_cell_length_c 15.87255(9)
_cell_measurement_reflns_used 59759
_cell_measurement_temperature 173.00(10)
_cell_measurement_theta_max 79.834
_cell_measurement_theta_min 2.529
_cell_volume 3471.87(3)
_computing_cell_refinement 'CrysAlisPro 1.171.42.86a (Rigaku OD, 2023)'
_computing_data_collection 'CrysAlisPro 1.171.42.86a (Rigaku OD, 2023)'
_computing_data_reduction 'CrysAlisPro 1.171.42.86a (Rigaku OD, 2023)'
_computing_molecular_graphics 'Olex2 1.5 (Dolomanov et al., 2009)'
_computing_publication_material 'Olex2 1.5 (Dolomanov et al., 2009)'
_computing_structure_refinement 'SHELXL 2019/2 (Sheldrick, 2015)'
_computing_structure_solution 'SHELXT  (Sheldrick, 2015)'
_diffrn_ambient_environment N~2~
_diffrn_ambient_temperature 173.00(10)
_diffrn_detector 'Hybrid Pixel Array Detector'
_diffrn_detector_area_resol_mean 10
_diffrn_detector_type HyPix
_diffrn_measured_fraction_theta_full 1
_diffrn_measured_fraction_theta_max 1
_diffrn_measurement_details
;
List of Runs (angles in degrees, time in seconds):

  # Type    Start    End  Width  t~exp~   \w     \q     \k     \f   Frames
#--------------------------------------------------------------------------
  1  \w    -59.00   1.00   0.50    0.15    --  -23.00 107.00 150.00  120
  2  \w     20.00  84.00   0.50    0.15    --   47.92-107.00  52.00  128
  3  \w     44.00 107.00   0.50    0.60    --  113.25-107.00  52.00  126
  4  \w    105.00 177.00   0.50    0.60    --  113.25 107.00 150.00  144
  5  \w    -36.00  49.00   0.50    0.15    --  -23.00  45.00 -90.00  170
  6  \w    -94.00  -8.00   0.50    0.15    --  -23.00 -57.00  90.00  172
  7  \w    -97.00 -10.00   0.50    0.15    --  -23.00 -30.00 -60.00  174
  8  \w    -68.00 -12.00   0.50    0.15    --  -23.00 125.00 -60.00  112
  9  \w     -1.00  80.00   0.50    0.15    --   47.92 -99.00  60.00  162
 10  \w     -1.00  80.00   0.50    0.15    --   47.92 -99.00-150.00  162
 11  \w    -26.00  23.00   0.50    0.15    --   47.92 -19.00 150.00   98
 12  \w    -26.00  23.00   0.50    0.15    --   47.92 -19.00 -30.00   98
 13  \w     33.00 120.00   0.50    0.15    --   47.92  57.00 -90.00  174
 14  \w    -26.00  23.00   0.50    0.15    --   47.92 -19.00-120.00   98
 15  \w     97.00 177.00   0.50    0.60    --  113.25  61.00-180.00  160
 16  \w    100.00 177.00   0.50    0.60    --  113.25  15.00  60.00  154
 17  \w     97.00 177.00   0.50    0.60    --  113.25  61.00-120.00  160
 18  \w     42.00 106.00   0.50    0.60    --  113.25 -94.00  90.00  128
 19  \w    101.00 177.00   0.50    0.60    --  113.25  30.00 150.00  152
 20  \w    101.00 177.00   0.50    0.60    --  113.25  30.00-120.00  152
 21  \w     42.00  68.00   0.50    0.60    --  113.25 -61.00-150.00   52
 22  \w     42.00 106.00   0.50    0.60    --  113.25 -94.00 120.00  128
 23  \w     42.00 106.00   0.50    0.60    --  113.25 -94.00 -60.00  128
 24  \w     42.00 106.00   0.50    0.60    --  113.25 -94.00  60.00  128
 25  \w     97.00 177.00   0.50    0.60    --  113.25  61.00  90.00  160
 26  \w     42.00 102.00   0.50    0.60    --  113.25 -77.00  30.00  120
 27  \w     91.00 177.00   0.50    0.60    --  113.25  77.00-120.00  172
 28  \w     42.00 106.00   0.50    0.60    --  113.25 -94.00-150.00  128
 29  \w     42.00 106.00   0.50    0.60    --  113.25 -94.00  30.00  128
 30  \w     91.00 177.00   0.50    0.60    --  113.25  77.00-150.00  172
 31  \w    101.00 177.00   0.50    0.60    --  113.25  45.00-150.00  152
 32  \w     42.00 102.00   0.50    0.60    --  113.25 -77.00  60.00  120
 33  \w     42.00 106.00   0.50    0.60    --  113.25 -94.00 -30.00  128
 34  \w     42.00 106.00   0.50    0.60    --  113.25 -94.00 150.00  128
 35  \w     42.00 106.00   0.50    0.60    --  113.25 -94.00 -90.00  128
 36  \w     42.00  68.00   0.50    0.60    --  113.25 -61.00 -30.00   52
 37  \w     97.00 177.00   0.50    0.60    --  113.25  61.00 -90.00  160
 38  \w    100.00 177.00   0.50    0.60    --  113.25  15.00  90.00  154
 39  \w     42.00 102.00   0.50    0.60    --  113.25 -77.00  90.00  120
 40  \w     42.00 106.00   0.50    0.60    --  113.25 -94.00   0.00  128
 41  \w     42.00 106.00   0.50    0.60    --  113.25 -94.00-120.00  128
 42  \w     42.00 102.00   0.50    0.60    --  113.25 -77.00 120.00  120
 43  \w    110.00 174.00   0.50    0.60    --  113.25  30.00-180.00  128
 44  \w    102.00 171.00   0.50    0.60    --  113.25  30.00  30.00  138
 45  \w     44.00 105.00   0.50    0.60    --  113.25 -94.00-180.00  122
 46  \w     42.00  68.00   0.50    0.60    --  113.25 -61.00 120.00   52
 47  \w    142.00 167.00   0.50    0.60    --  113.25  54.00 -42.00   50
 48  \w     42.00  67.00   0.50    0.60    --  113.25 -61.00 150.00   50
 49  \w     42.00  67.00   0.50    0.60    --  113.25 -61.00-120.00   50
;
_diffrn_measurement_device 'four-circle diffractometer'
_diffrn_measurement_device_type 'XtaLAB Synergy, Dualflex, HyPix'
_diffrn_measurement_method '\w scans'
_diffrn_orient_matrix_type 'CrysAlisPro convention (1999,Acta A55,543-557)'
_diffrn_orient_matrix_UB_11 0.0808502
_diffrn_orient_matrix_UB_12 -0.0167637
_diffrn_orient_matrix_UB_13 -0.0668188
_diffrn_orient_matrix_UB_21 0.0372846
_diffrn_orient_matrix_UB_22 0.0844266
_diffrn_orient_matrix_UB_23 0.0044828
_diffrn_orient_matrix_UB_31 0.0836902
_diffrn_orient_matrix_UB_32 -0.0213128
_diffrn_orient_matrix_UB_33 0.0706571
_diffrn_radiation_monochromator mirror
_diffrn_radiation_probe x-ray
_diffrn_radiation_type 'Cu K\a'
_diffrn_radiation_wavelength 1.54184
_diffrn_reflns_av_R_equivalents 0.0337
_diffrn_reflns_av_unetI/netI 0.0139
_diffrn_reflns_Laue_measured_fraction_full 1
_diffrn_reflns_Laue_measured_fraction_max 1
_diffrn_reflns_limit_h_max 15
_diffrn_reflns_limit_h_min -15
_diffrn_reflns_limit_k_max 21
_diffrn_reflns_limit_k_min -21
_diffrn_reflns_limit_l_max 19
_diffrn_reflns_limit_l_min -19
_diffrn_reflns_number 69714
_diffrn_reflns_point_group_measured_fraction_full 1
_diffrn_reflns_point_group_measured_fraction_max 1
_diffrn_reflns_theta_full 67.684
_diffrn_reflns_theta_max 74.494
_diffrn_reflns_theta_min 3.776
_diffrn_source 'micro-focus sealed X-ray tube'
_diffrn_source_type 'PhotonJet (Cu) X-ray Source'
_exptl_absorpt_coefficient_mu 3.081
_exptl_absorpt_correction_T_max 1
_exptl_absorpt_correction_T_min 0.19
_exptl_absorpt_correction_type gaussian
_exptl_absorpt_process_details
;
        CrysAlisPro 1.171.42.86a (Rigaku Oxford Diffraction, 2023)
        Numerical absorption correction based on gaussian integration over
        a multifaceted crystal model
        Empirical absorption correction using spherical harmonics,
        implemented in SCALE3 ABSPACK scaling algorithm.
;
_exptl_crystal_colour colourless
_exptl_crystal_density_diffrn 1.68
_exptl_crystal_description block
_exptl_crystal_F_000 1760
_exptl_crystal_size_max 0.407
_exptl_crystal_size_mid 0.225
_exptl_crystal_size_min 0.158
_refine_diff_density_max 0.335
_refine_diff_density_min -0.34
_refine_diff_density_rms 0.047
_refine_ls_extinction_coef 0.00107(4)
_refine_ls_extinction_expression Fc^*^=kFc[1+0.001xFc^2^\l^3^/sin(2\q)]^-1/4^
_refine_ls_extinction_method 'SHELXL-2019/2 (Sheldrick 2019)'
_refine_ls_goodness_of_fit_ref 1.073
_refine_ls_hydrogen_treatment constr
_refine_ls_matrix_type full
_refine_ls_number_parameters 489
_refine_ls_number_reflns 7101
_refine_ls_number_restraints 0
_refine_ls_restrained_S_all 1.073
_refine_ls_R_factor_all 0.0267
_refine_ls_R_factor_gt 0.0266
_refine_ls_shift/su_max 0.001
_refine_ls_shift/su_mean 0
_refine_ls_structure_factor_coef Fsqd
_refine_ls_weighting_details 'w=1/[\s^2^(Fo^2^)+(0.0287P)^2^+2.3893P] where P=(Fo^2^+2Fc^2^)/3'
_refine_ls_weighting_scheme calc
_refine_ls_wR_factor_gt 0.0684
_refine_ls_wR_factor_ref 0.0685
_reflns_Friedel_coverage 0
_reflns_number_gt 7079
_reflns_number_total 7101
_reflns_threshold_expression 'I > 2\s(I)'
_cod_data_source_file d3cc01490h2.cif
_cod_data_source_block 22EH166_TK-138
_cod_depositor_comments 'Adding full bibliography for 7131634--7131637.cif.'
_cod_database_code 7131637
_shelx_estimated_absorpt_t_min 0.367
_shelx_estimated_absorpt_t_max 0.642
_oxdiff_exptl_absorpt_empirical_details
;
Empirical correction (ABSPACK) includes:
- Absorption correction using spherical harmonics
- Frame scaling
;
_oxdiff_exptl_absorpt_empirical_full_max 1.714
_oxdiff_exptl_absorpt_empirical_full_min 0.834
_shelx_shelxl_version_number 2019/2
_olex2_refinement_description
;
1. Fixed Uiso
 At 1.2 times of:
  All C(H) groups
 At 1.5 times of:
  All C(H,H,H) groups
2.a Ternary CH refined with riding coordinates:
 C20(H20)
2.b Aromatic/amide H refined with riding coordinates:
 C14(H14), C18(H18), C12(H12), C15(H15), C32(H32), C8(H8), C26(H26), C17(H17),
 C28(H28), C29(H29), C11(H11), C31(H31), C30(H30), C22(H22), C9(H9), C25(H25),
 C10(H10), C24(H24), C23(H23)
2.c Idealised Me refined as rotating group:
 C19(H19A,H19B,H19C)
;

loop_
_symmetry_equiv_pos_as_xyz
'x, y, z'
'-x+1/2, y+1/2, -z+1/2'
'-x, -y, -z'
'x-1/2, -y-1/2, z-1/2'

loop_
_atom_site_label
_atom_site_type_symbol
_atom_site_fract_x
_atom_site_fract_y
_atom_site_fract_z
_atom_site_U_iso_or_equiv
_atom_site_adp_type
_atom_site_occupancy
_atom_site_site_symmetry_order
_atom_site_calc_flag
_atom_site_refinement_flags_posn
_atom_site_refinement_flags_adp
_atom_site_refinement_flags_occupancy
_atom_site_disorder_assembly
_atom_site_disorder_group
Zn1 Zn 0.67835(2) 0.47638(2) 0.55474(2) 0.02486(7) Uani 1 1 d . . . . .
Zn2 Zn 0.40127(2) 0.54801(2) 0.27535(2) 0.02731(7) Uani 1 1 d . . . . .
S1 S 0.53289(3) 0.42852(2) 0.38492(2) 0.02403(9) Uani 1 1 d . . . . .
O1 O 0.63220(9) 0.44758(7) 0.43254(7) 0.0296(2) Uani 1 1 d . . . . .
F34 F 0.29523(10) 0.42772(6) 0.14874(7) 0.0441(3) Uani 1 1 d . . . . .
F38 F 0.33315(10) 0.69748(6) 0.17063(7) 0.0451(3) Uani 1 1 d . . . . .
O2 O 0.43698(9) 0.44106(7) 0.43020(7) 0.0293(2) Uani 1 1 d . . . . .
F2 F 0.82513(11) 0.53990(8) 0.40491(8) 0.0552(3) Uani 1 1 d . . . . .
F37 F 0.20561(11) 0.71548(8) 0.03200(8) 0.0537(3) Uani 1 1 d . . . . .
F36 F 0.11486(11) 0.59011(9) -0.04683(8) 0.0624(4) Uani 1 1 d . . . . .
F3 F 1.01286(11) 0.61198(8) 0.41764(11) 0.0647(4) Uani 1 1 d . . . . .
F35 F 0.16365(12) 0.44697(8) 0.01031(8) 0.0608(4) Uani 1 1 d . . . . .
F4 F 1.10637(10) 0.64537(8) 0.57185(13) 0.0735(5) Uani 1 1 d . . . . .
N1 N 0.52082(11) 0.47470(8) 0.29974(8) 0.0268(3) Uani 1 1 d . . . . .
F6 F 0.81774(12) 0.53662(11) 0.70150(9) 0.0709(5) Uani 1 1 d . . . . .
F5 F 1.00539(13) 0.61004(12) 0.71391(12) 0.0910(6) Uani 1 1 d . . . . .
C33 C 0.31939(13) 0.56137(10) 0.16589(10) 0.0302(3) Uani 1 1 d . . . . .
C13 C 0.53705(13) 0.32851(9) 0.36685(10) 0.0266(3) Uani 1 1 d . . . . .
C7 C 0.63698(13) 0.38112(9) 0.62269(10) 0.0280(3) Uani 1 1 d . . . . .
C14 C 0.62984(14) 0.28725(11) 0.38292(11) 0.0325(4) Uani 1 1 d . . . . .
H14 H 0.692168 0.31204 0.405761 0.039 Uiso 1 1 calc R U . . .
C1 C 0.81376(13) 0.53493(10) 0.55307(12) 0.0320(4) Uani 1 1 d . . . . .
C18 C 0.44567(14) 0.29254(11) 0.33363(12) 0.0353(4) Uani 1 1 d . . . . .
H18 H 0.381934 0.321009 0.323352 0.042 Uiso 1 1 calc R U . . .
C12 C 0.54161(14) 0.34373(11) 0.59600(10) 0.0328(4) Uani 1 1 d . . . . .
H12 H 0.479953 0.373709 0.582575 0.039 Uiso 1 1 calc R U . . .
C20 C 0.61820(13) 0.47815(10) 0.24965(10) 0.0303(3) Uani 1 1 d . . . . .
H20 H 0.679729 0.491422 0.289527 0.036 Uiso 1 1 calc R U . . .
C27 C 0.60297(13) 0.54429(11) 0.18722(11) 0.0315(4) Uani 1 1 d . . . . .
C38 C 0.29483(14) 0.63276(11) 0.13194(11) 0.0340(4) Uani 1 1 d . . . . .
C15 C 0.63028(16) 0.20901(11) 0.36512(12) 0.0397(4) Uani 1 1 d . . . . .
H15 H 0.693505 0.18026 0.376689 0.048 Uiso 1 1 calc R U . . .
C16 C 0.54080(17) 0.17193(11) 0.33091(12) 0.0399(4) Uani 1 1 d . . . . .
C34 C 0.27435(15) 0.50051(11) 0.12167(11) 0.0338(4) Uani 1 1 d . . . . .
C21 C 0.64248(15) 0.40177(11) 0.20907(11) 0.0353(4) Uani 1 1 d . . . . .
C32 C 0.59860(15) 0.61919(12) 0.21834(12) 0.0382(4) Uani 1 1 d . . . . .
H32 H 0.608507 0.62794 0.277345 0.046 Uiso 1 1 calc R U . . .
C2 C 0.86641(14) 0.55631(10) 0.48331(13) 0.0364(4) Uani 1 1 d . . . . .
C37 C 0.22872(16) 0.64392(12) 0.06031(12) 0.0389(4) Uani 1 1 d . . . . .
C8 C 0.72622(15) 0.33348(11) 0.64016(12) 0.0365(4) Uani 1 1 d . . . . .
H8 H 0.792202 0.356483 0.657586 0.044 Uiso 1 1 calc R U . . .
C36 C 0.18356(16) 0.58093(13) 0.02016(12) 0.0425(5) Uani 1 1 d . . . . .
C26 C 0.56340(17) 0.35652(12) 0.17065(11) 0.0409(4) Uani 1 1 d . . . . .
H26 H 0.49193 0.373999 0.168094 0.049 Uiso 1 1 calc R U . . .
C17 C 0.44874(16) 0.21496(12) 0.31579(12) 0.0399(4) Uani 1 1 d . . . . .
H17 H 0.386487 0.190291 0.29262 0.048 Uiso 1 1 calc R U . . .
C35 C 0.20724(16) 0.50824(13) 0.05021(11) 0.0403(4) Uani 1 1 d . . . . .
C28 C 0.59260(16) 0.53308(12) 0.10038(12) 0.0401(4) Uani 1 1 d . . . . .
H28 H 0.597601 0.482666 0.077732 0.048 Uiso 1 1 calc R U . . .
C29 C 0.57492(18) 0.59563(13) 0.04663(13) 0.0473(5) Uani 1 1 d . . . . .
H29 H 0.567642 0.587587 -0.012616 0.057 Uiso 1 1 calc R U . . .
C11 C 0.53579(19) 0.26449(13) 0.58893(13) 0.0491(5) Uani 1 1 d . . . . .
H11 H 0.470596 0.240566 0.571085 0.059 Uiso 1 1 calc R U . . .
C3 C 0.96354(15) 0.59390(11) 0.48791(15) 0.0441(5) Uani 1 1 d . . . . .
C31 C 0.58007(18) 0.68088(12) 0.16458(14) 0.0468(5) Uani 1 1 d . . . . .
H31 H 0.575704 0.731502 0.186773 0.056 Uiso 1 1 calc R U . . .
C30 C 0.56787(18) 0.66893(13) 0.07844(14) 0.0483(5) Uani 1 1 d . . . . .
H30 H 0.554671 0.711232 0.041378 0.058 Uiso 1 1 calc R U . . .
C22 C 0.74704(18) 0.37596(14) 0.21130(14) 0.0492(5) Uani 1 1 d . . . . .
H22 H 0.802193 0.40667 0.236994 0.059 Uiso 1 1 calc R U . . .
C6 C 0.86401(16) 0.55493(13) 0.62884(14) 0.0449(5) Uani 1 1 d . . . . .
C4 C 1.01044(15) 0.61109(12) 0.56600(18) 0.0507(6) Uani 1 1 d . . . . .
C9 C 0.7203(2) 0.25456(13) 0.63265(16) 0.0542(6) Uani 1 1 d . . . . .
H9 H 0.78169 0.223902 0.644525 0.065 Uiso 1 1 calc R U . . .
C25 C 0.5876(2) 0.28590(13) 0.13589(13) 0.0564(6) Uani 1 1 d . . . . .
H25 H 0.532807 0.255117 0.109778 0.068 Uiso 1 1 calc R U . . .
C10 C 0.6250(2) 0.22011(13) 0.60786(17) 0.0606(6) Uani 1 1 d . . . . .
H10 H 0.620622 0.165618 0.603779 0.073 Uiso 1 1 calc R U . . .
C19 C 0.5432(2) 0.08719(13) 0.30917(16) 0.0610(6) Uani 1 1 d . . . . .
H19A H 0.596322 0.061121 0.346506 0.091 Uiso 1 1 calc R U . . .
H19B H 0.56158 0.080962 0.250407 0.091 Uiso 1 1 calc R U . . .
H19C H 0.473118 0.064568 0.316514 0.091 Uiso 1 1 calc R U . . .
C5 C 0.96053(17) 0.59259(15) 0.63746(17) 0.0555(6) Uani 1 1 d . . . . .
C24 C 0.6917(3) 0.26028(16) 0.13924(16) 0.0701(9) Uani 1 1 d . . . . .
H24 H 0.708353 0.211596 0.116157 0.084 Uiso 1 1 calc R U . . .
C23 C 0.7707(2) 0.30554(17) 0.17608(18) 0.0679(8) Uani 1 1 d . . . . .
H23 H 0.842284 0.288348 0.177394 0.081 Uiso 1 1 calc R U . . .

loop_
_atom_site_aniso_label
_atom_site_aniso_U_11
_atom_site_aniso_U_22
_atom_site_aniso_U_33
_atom_site_aniso_U_23
_atom_site_aniso_U_13
_atom_site_aniso_U_12
Zn1 0.02143(11) 0.02879(12) 0.02377(11) 0.00085(8) -0.00377(8) -0.00161(8)
Zn2 0.02892(12) 0.02985(12) 0.02244(11) 0.00100(8) -0.00486(8) 0.00205(8)
S1 0.02318(18) 0.02843(19) 0.02016(17) 0.00037(13) -0.00164(13) 0.00128(14)
O1 0.0288(6) 0.0375(6) 0.0217(5) -0.0012(5) -0.0045(4) -0.0029(5)
F34 0.0577(7) 0.0345(6) 0.0389(6) 0.0022(5) -0.0083(5) -0.0024(5)
F38 0.0586(7) 0.0358(6) 0.0403(6) 0.0012(5) -0.0024(5) 0.0002(5)
O2 0.0286(6) 0.0336(6) 0.0261(6) 0.0037(5) 0.0043(4) 0.0059(5)
F2 0.0508(7) 0.0740(9) 0.0407(7) 0.0058(6) 0.0033(5) -0.0174(6)
F37 0.0672(8) 0.0531(7) 0.0406(6) 0.0187(5) 0.0026(6) 0.0192(6)
F36 0.0563(8) 0.0915(10) 0.0368(6) 0.0184(7) -0.0201(6) -0.0027(7)
F3 0.0496(7) 0.0562(8) 0.0909(11) 0.0123(7) 0.0278(7) -0.0096(6)
F35 0.0764(9) 0.0646(8) 0.0391(7) -0.0009(6) -0.0183(6) -0.0252(7)
F4 0.0305(6) 0.0553(8) 0.1343(15) -0.0138(9) 0.0019(7) -0.0193(6)
N1 0.0254(6) 0.0323(7) 0.0225(6) 0.0021(5) -0.0004(5) 0.0029(5)
F6 0.0597(8) 0.1143(13) 0.0378(7) -0.0089(7) -0.0045(6) -0.0349(8)
F5 0.0622(9) 0.1251(16) 0.0823(11) -0.0304(11) -0.0245(8) -0.0378(10)
C33 0.0287(8) 0.0380(9) 0.0232(7) 0.0031(6) -0.0034(6) 0.0029(7)
C13 0.0270(8) 0.0294(8) 0.0233(7) 0.0016(6) 0.0007(6) 0.0003(6)
C7 0.0317(8) 0.0275(8) 0.0242(7) 0.0003(6) -0.0022(6) 0.0005(6)
C14 0.0276(8) 0.0371(9) 0.0323(8) 0.0013(7) -0.0017(6) 0.0019(7)
C1 0.0226(8) 0.0306(8) 0.0423(10) -0.0007(7) -0.0026(7) -0.0015(6)
C18 0.0274(8) 0.0400(10) 0.0380(9) -0.0013(7) -0.0020(7) -0.0014(7)
C12 0.0358(9) 0.0385(9) 0.0241(8) 0.0005(7) 0.0004(6) -0.0064(7)
C20 0.0251(8) 0.0424(9) 0.0232(7) 0.0021(7) 0.0001(6) 0.0011(7)
C27 0.0263(8) 0.0415(9) 0.0266(8) 0.0041(7) 0.0014(6) -0.0030(7)
C38 0.0360(9) 0.0380(9) 0.0277(8) 0.0028(7) 0.0002(7) 0.0020(7)
C15 0.0416(10) 0.0367(10) 0.0408(10) 0.0021(8) 0.0027(8) 0.0108(8)
C16 0.0570(12) 0.0323(9) 0.0310(9) 0.0002(7) 0.0076(8) -0.0014(8)
C34 0.0364(9) 0.0380(9) 0.0265(8) 0.0041(7) -0.0020(7) 0.0012(7)
C21 0.0393(9) 0.0440(10) 0.0231(8) 0.0073(7) 0.0064(7) 0.0112(8)
C32 0.0390(10) 0.0441(10) 0.0314(9) 0.0004(7) 0.0006(7) -0.0110(8)
C2 0.0296(9) 0.0318(9) 0.0474(11) 0.0033(8) -0.0008(7) -0.0014(7)
C37 0.0409(10) 0.0466(11) 0.0292(9) 0.0128(8) 0.0021(7) 0.0097(8)
C8 0.0390(9) 0.0363(9) 0.0341(9) 0.0033(7) -0.0002(7) 0.0057(8)
C36 0.0378(10) 0.0632(13) 0.0255(8) 0.0105(8) -0.0069(7) 0.0013(9)
C26 0.0535(11) 0.0439(10) 0.0251(8) 0.0007(7) 0.0005(8) 0.0095(9)
C17 0.0411(10) 0.0406(10) 0.0377(10) -0.0042(8) 0.0004(8) -0.0121(8)
C35 0.0412(10) 0.0523(11) 0.0267(9) 0.0010(8) -0.0052(7) -0.0094(9)
C28 0.0486(11) 0.0444(10) 0.0272(9) 0.0026(8) 0.0017(8) 0.0019(8)
C29 0.0592(13) 0.0538(12) 0.0286(9) 0.0085(8) -0.0007(9) -0.0021(10)
C11 0.0625(13) 0.0450(11) 0.0401(10) -0.0070(9) 0.0064(9) -0.0236(10)
C3 0.0329(9) 0.0295(9) 0.0712(14) 0.0049(9) 0.0137(9) -0.0001(7)
C31 0.0541(12) 0.0386(10) 0.0473(11) 0.0036(9) 0.0003(9) -0.0104(9)
C30 0.0557(12) 0.0455(11) 0.0431(11) 0.0141(9) -0.0012(9) -0.0055(10)
C22 0.0437(11) 0.0618(13) 0.0437(11) 0.0179(10) 0.0155(9) 0.0183(10)
C6 0.0343(10) 0.0517(12) 0.0478(11) -0.0050(9) -0.0054(8) -0.0087(8)
C4 0.0256(9) 0.0354(10) 0.0903(17) -0.0087(10) -0.0025(10) -0.0074(8)
C9 0.0650(14) 0.0371(11) 0.0609(14) 0.0026(10) 0.0063(11) 0.0165(10)
C25 0.0940(19) 0.0432(11) 0.0326(10) 0.0002(9) 0.0094(11) 0.0112(12)
C10 0.0893(19) 0.0295(10) 0.0637(15) -0.0042(10) 0.0104(13) -0.0002(11)
C19 0.0941(19) 0.0347(11) 0.0540(14) -0.0047(10) 0.0024(13) 0.0009(11)
C5 0.0369(11) 0.0583(14) 0.0695(15) -0.0155(12) -0.0127(10) -0.0124(10)
C24 0.116(2) 0.0507(14) 0.0472(13) 0.0113(11) 0.0377(15) 0.0350(16)
C23 0.0749(17) 0.0696(17) 0.0630(15) 0.0267(13) 0.0368(14) 0.0413(15)

loop_
_atom_type_symbol
_atom_type_description
_atom_type_scat_dispersion_real
_atom_type_scat_dispersion_imag
_atom_type_scat_source
C C 0.0181 0.0091 'International Tables Vol C Tables 4.2.6.8 and 6.1.1.4'
H H 0 0 'International Tables Vol C Tables 4.2.6.8 and 6.1.1.4'
F F 0.0727 0.0534 'International Tables Vol C Tables 4.2.6.8 and 6.1.1.4'
N N 0.0311 0.018 'International Tables Vol C Tables 4.2.6.8 and 6.1.1.4'
O O 0.0492 0.0322 'International Tables Vol C Tables 4.2.6.8 and 6.1.1.4'
S S 0.3331 0.5567 'International Tables Vol C Tables 4.2.6.8 and 6.1.1.4'
Zn Zn -1.5491 0.6778 'International Tables Vol C Tables 4.2.6.8 and 6.1.1.4'

loop_
_exptl_crystal_face_index_h
_exptl_crystal_face_index_k
_exptl_crystal_face_index_l
_exptl_crystal_face_perp_dist
-1 1 1 0.1767
-1 1 2 0.1496
1 -1 -2 0.142
2 -1 2 0.1919
-2 1 -2 0.1995
-2 1 -1 0.2068
0 0 -1 0.1215
0 0 1 0.111
-2 1 2 0.1663
2 -1 -2 0.1551
2 -1 0 0.1711
1 0 -2 0.1415
-1 0 2 0.1357
-1 0 1 0.1631
-2 0 1 0.1813
2 0 -1 0.1731
1 0 -1 0.1556
-1 0 0 0.2181
1 0 0 0.1933
2 1 -2 0.1643
0 1 -2 0.1127
1 1 -2 0.1442
2 1 -1 0.1823
-2 -1 1 0.1864
2 1 0 0.1981
1 1 -1 0.1756
-1 -1 1 0.1571
-2 -2 1 0.18
2 2 -1 0.1894
0 1 -1 0.1071
0 -1 1 0.0509
-1 7 -8 0.1045
7 5 0 0.1951
-1 -1 0 0.1983
1 1 0 0.1959
0 9 -6 0.1203
-2 8 -7 0.1137
6 8 3 0.1926
-1 10 -4 0.1408
5 8 3 0.185
2 8 6 0.1511
-4 8 -4 0.149
0 -10 -4 0.1128
-1 -2 -2 0.1551
1 -2 1 0.1142
0 2 1 0.1378
0 -2 -1 0.1138
0 1 1 0.1176
0 -1 -1 0.1076
1 -1 0 0.1449
2 -2 -1 0.147

loop_
_geom_angle_atom_site_label_1
_geom_angle_atom_site_label_2
_geom_angle_atom_site_label_3
_geom_angle
_geom_angle_site_symmetry_1
_geom_angle_site_symmetry_3
_geom_angle_publ_flag
O1 Zn1 Zn2 137.07(3) . 3_666 ?
O1 Zn1 O2 96.59(5) . 3_666 ?
O1 Zn1 C7 103.43(6) . . ?
O2 Zn1 Zn2 73.52(3) 3_666 3_666 ?
C7 Zn1 Zn2 45.46(5) . 3_666 ?
C7 Zn1 O2 107.21(6) . 3_666 ?
C1 Zn1 Zn2 114.92(6) . 3_666 ?
C1 Zn1 O1 108.00(6) . . ?
C1 Zn1 O2 104.92(6) . 3_666 ?
C1 Zn1 C7 131.41(7) . . ?
N1 Zn2 Zn1 91.37(4) . 3_666 ?
N1 Zn2 C7 115.26(6) . 3_666 ?
C33 Zn2 Zn1 128.88(5) . 3_666 ?
C33 Zn2 N1 126.50(6) . . ?
C33 Zn2 C7 118.22(7) . 3_666 ?
C7 Zn2 Zn1 44.03(4) 3_666 3_666 ?
O1 S1 N1 111.52(7) . . ?
O1 S1 C13 105.93(7) . . ?
O2 S1 O1 114.92(7) . . ?
O2 S1 N1 107.78(7) . . ?
O2 S1 C13 105.11(7) . . ?
N1 S1 C13 111.43(7) . . ?
S1 O1 Zn1 136.94(8) . . ?
S1 O2 Zn1 140.35(7) . 3_666 ?
S1 N1 Zn2 121.85(8) . . ?
C20 N1 Zn2 120.26(10) . . ?
C20 N1 S1 115.70(11) . . ?
C38 C33 Zn2 122.76(13) . . ?
C34 C33 Zn2 122.48(13) . . ?
C34 C33 C38 114.50(15) . . ?
C14 C13 S1 120.89(13) . . ?
C14 C13 C18 120.81(16) . . ?
C18 C13 S1 118.27(13) . . ?
Zn1 C7 Zn2 90.51(6) . 3_666 ?
C12 C7 Zn1 116.74(12) . . ?
C12 C7 Zn2 105.68(12) . 3_666 ?
C12 C7 C8 116.48(16) . . ?
C8 C7 Zn1 110.54(12) . . ?
C8 C7 Zn2 113.94(12) . 3_666 ?
C13 C14 H14 120.6 . . ?
C13 C14 C15 118.86(17) . . ?
C15 C14 H14 120.6 . . ?
C2 C1 Zn1 127.13(14) . . ?
C6 C1 Zn1 118.15(15) . . ?
C6 C1 C2 114.68(17) . . ?
C13 C18 H18 120.5 . . ?
C17 C18 C13 119.05(17) . . ?
C17 C18 H18 120.5 . . ?
C7 C12 H12 119.2 . . ?
C11 C12 C7 121.54(19) . . ?
C11 C12 H12 119.2 . . ?
N1 C20 H20 107.6 . . ?
N1 C20 C27 107.34(13) . . ?
N1 C20 C21 112.44(14) . . ?
C27 C20 H20 107.6 . . ?
C21 C20 H20 107.6 . . ?
C21 C20 C27 113.92(14) . . ?
C32 C27 C20 118.67(15) . . ?
C28 C27 C20 122.74(17) . . ?
C28 C27 C32 118.59(17) . . ?
F38 C38 C33 120.10(15) . . ?
F38 C38 C37 115.97(16) . . ?
C33 C38 C37 123.89(18) . . ?
C14 C15 H15 119.2 . . ?
C16 C15 C14 121.54(17) . . ?
C16 C15 H15 119.2 . . ?
C15 C16 C17 118.18(17) . . ?
C15 C16 C19 121.1(2) . . ?
C17 C16 C19 120.7(2) . . ?
F34 C34 C33 119.22(15) . . ?
F34 C34 C35 116.69(17) . . ?
C33 C34 C35 124.09(18) . . ?
C26 C21 C20 121.80(16) . . ?
C26 C21 C22 119.1(2) . . ?
C22 C21 C20 119.08(19) . . ?
C27 C32 H32 119.5 . . ?
C31 C32 C27 120.91(18) . . ?
C31 C32 H32 119.5 . . ?
F2 C2 C1 120.41(16) . . ?
F2 C2 C3 116.14(18) . . ?
C1 C2 C3 123.44(19) . . ?
F37 C37 C38 120.77(19) . . ?
F37 C37 C36 120.25(17) . . ?
C36 C37 C38 118.93(18) . . ?
C7 C8 H8 119.1 . . ?
C9 C8 C7 121.83(19) . . ?
C9 C8 H8 119.1 . . ?
F36 C36 C37 120.32(19) . . ?
F36 C36 C35 120.1(2) . . ?
C37 C36 C35 119.60(17) . . ?
C21 C26 H26 119.7 . . ?
C21 C26 C25 120.6(2) . . ?
C25 C26 H26 119.7 . . ?
C18 C17 C16 121.55(18) . . ?
C18 C17 H17 119.2 . . ?
C16 C17 H17 119.2 . . ?
F35 C35 C34 121.74(19) . . ?
F35 C35 C36 119.31(17) . . ?
C36 C35 C34 118.94(18) . . ?
C27 C28 H28 120 . . ?
C27 C28 C29 120.07(19) . . ?
C29 C28 H28 120 . . ?
C28 C29 H29 119.7 . . ?
C30 C29 C28 120.63(19) . . ?
C30 C29 H29 119.7 . . ?
C12 C11 H11 120 . . ?
C12 C11 C10 119.9(2) . . ?
C10 C11 H11 120 . . ?
F3 C3 C2 121.0(2) . . ?
F3 C3 C4 120.08(19) . . ?
C4 C3 C2 118.9(2) . . ?
C32 C31 H31 120 . . ?
C32 C31 C30 120.0(2) . . ?
C30 C31 H31 120 . . ?
C29 C30 C31 119.76(19) . . ?
C29 C30 H30 120.1 . . ?
C31 C30 H30 120.1 . . ?
C21 C22 H22 120 . . ?
C23 C22 C21 120.0(3) . . ?
C23 C22 H22 120 . . ?
F6 C6 C1 119.03(17) . . ?
F6 C6 C5 116.4(2) . . ?
C1 C6 C5 124.5(2) . . ?
F4 C4 C3 119.8(2) . . ?
F4 C4 C5 120.1(2) . . ?
C5 C4 C3 120.14(18) . . ?
C8 C9 H9 120.1 . . ?
C8 C9 C10 119.9(2) . . ?
C10 C9 H9 120.1 . . ?
C26 C25 H25 120 . . ?
C24 C25 C26 119.9(3) . . ?
C24 C25 H25 120 . . ?
C11 C10 H10 119.8 . . ?
C9 C10 C11 120.3(2) . . ?
C9 C10 H10 119.8 . . ?
C16 C19 H19A 109.5 . . ?
C16 C19 H19B 109.5 . . ?
C16 C19 H19C 109.5 . . ?
H19A C19 H19B 109.5 . . ?
H19A C19 H19C 109.5 . . ?
H19B C19 H19C 109.5 . . ?
F5 C5 C6 121.3(2) . . ?
F5 C5 C4 120.4(2) . . ?
C4 C5 C6 118.3(2) . . ?
C25 C24 H24 120.1 . . ?
C23 C24 C25 119.7(2) . . ?
C23 C24 H24 120.1 . . ?
C22 C23 H23 119.7 . . ?
C24 C23 C22 120.6(2) . . ?
C24 C23 H23 119.7 . . ?

loop_
_geom_bond_atom_site_label_1
_geom_bond_atom_site_label_2
_geom_bond_distance
_geom_bond_site_symmetry_2
_geom_bond_publ_flag
Zn1 Zn2 2.9615(3) 3_666 ?
Zn1 O1 2.0548(11) . ?
Zn1 O2 2.0663(11) 3_666 ?
Zn1 C7 2.0584(17) . ?
Zn1 C1 1.9894(17) . ?
Zn2 N1 1.9946(14) . ?
Zn2 C33 1.9836(16) . ?
Zn2 C7 2.1111(16) 3_666 ?
S1 O1 1.4636(12) . ?
S1 O2 1.4585(12) . ?
S1 N1 1.5719(14) . ?
S1 C13 1.7618(17) . ?
F34 C34 1.356(2) . ?
F38 C38 1.357(2) . ?
F2 C2 1.352(2) . ?
F37 C37 1.348(2) . ?
F36 C36 1.342(2) . ?
F3 C3 1.345(3) . ?
F35 C35 1.340(2) . ?
F4 C4 1.347(2) . ?
N1 C20 1.502(2) . ?
F6 C6 1.360(3) . ?
F5 C5 1.344(3) . ?
C33 C38 1.380(2) . ?
C33 C34 1.374(3) . ?
C13 C14 1.384(2) . ?
C13 C18 1.388(2) . ?
C7 C12 1.411(2) . ?
C7 C8 1.412(2) . ?
C14 H14 0.95 . ?
C14 C15 1.388(3) . ?
C1 C2 1.374(3) . ?
C1 C6 1.372(3) . ?
C18 H18 0.95 . ?
C18 C17 1.378(3) . ?
C12 H12 0.95 . ?
C12 C11 1.383(3) . ?
C20 H20 1 . ?
C20 C27 1.522(2) . ?
C20 C21 1.514(3) . ?
C27 C32 1.394(3) . ?
C27 C28 1.391(3) . ?
C38 C37 1.385(3) . ?
C15 H15 0.95 . ?
C15 C16 1.383(3) . ?
C16 C17 1.390(3) . ?
C16 C19 1.512(3) . ?
C34 C35 1.383(2) . ?
C21 C26 1.384(3) . ?
C21 C22 1.392(3) . ?
C32 H32 0.95 . ?
C32 C31 1.381(3) . ?
C2 C3 1.387(3) . ?
C37 C36 1.373(3) . ?
C8 H8 0.95 . ?
C8 C9 1.378(3) . ?
C36 C35 1.376(3) . ?
C26 H26 0.95 . ?
C26 C25 1.386(3) . ?
C17 H17 0.95 . ?
C28 H28 0.95 . ?
C28 C29 1.391(3) . ?
C29 H29 0.95 . ?
C29 C30 1.374(3) . ?
C11 H11 0.95 . ?
C11 C10 1.383(4) . ?
C3 C4 1.375(3) . ?
C31 H31 0.95 . ?
C31 C30 1.383(3) . ?
C30 H30 0.95 . ?
C22 H22 0.95 . ?
C22 C23 1.384(4) . ?
C6 C5 1.382(3) . ?
C4 C5 1.367(4) . ?
C9 H9 0.95 . ?
C9 C10 1.380(4) . ?
C25 H25 0.95 . ?
C25 C24 1.384(4) . ?
C10 H10 0.95 . ?
C19 H19A 0.98 . ?
C19 H19B 0.98 . ?
C19 H19C 0.98 . ?
C24 H24 0.95 . ?
C24 C23 1.374(5) . ?
C23 H23 0.95 . ?

loop_
_geom_torsion_atom_site_label_1
_geom_torsion_atom_site_label_2
_geom_torsion_atom_site_label_3
_geom_torsion_atom_site_label_4
_geom_torsion
_geom_torsion_site_symmetry_1
_geom_torsion_site_symmetry_2
_geom_torsion_site_symmetry_3
_geom_torsion_site_symmetry_4
_geom_torsion_publ_flag
Zn1 C7 C12 C11 134.78(16) . . . . ?
Zn1 C7 C8 C9 -137.18(18) . . . . ?
Zn1 C1 C2 F2 2.2(3) . . . . ?
Zn1 C1 C2 C3 -176.66(14) . . . . ?
Zn1 C1 C6 F6 -2.4(3) . . . . ?
Zn1 C1 C6 C5 177.11(19) . . . . ?
Zn2 N1 C20 C27 1.43(17) . . . . ?
Zn2 N1 C20 C21 -124.62(13) . . . . ?
Zn2 C33 C38 F38 4.6(2) . . . . ?
Zn2 C33 C38 C37 -173.03(15) . . . . ?
Zn2 C33 C34 F34 -7.0(2) . . . . ?
Zn2 C33 C34 C35 172.59(15) . . . . ?
Zn2 C7 C12 C11 -126.49(16) 3_666 . . . ?
Zn2 C7 C8 C9 122.64(19) 3_666 . . . ?
S1 N1 C20 C27 -162.05(12) . . . . ?
S1 N1 C20 C21 71.90(16) . . . . ?
S1 C13 C14 C15 -177.90(14) . . . . ?
S1 C13 C18 C17 177.31(14) . . . . ?
O1 S1 O2 Zn1 94.60(12) . . . 3_666 ?
O1 S1 N1 Zn2 -118.55(9) . . . . ?
O1 S1 N1 C20 44.64(14) . . . . ?
O1 S1 C13 C14 -11.35(16) . . . . ?
O1 S1 C13 C18 170.58(13) . . . . ?
F34 C34 C35 F35 1.0(3) . . . . ?
F34 C34 C35 C36 -179.99(17) . . . . ?
F38 C38 C37 F37 0.3(3) . . . . ?
F38 C38 C37 C36 -177.24(17) . . . . ?
O2 S1 O1 Zn1 9.33(14) . . . . ?
O2 S1 N1 Zn2 8.47(11) . . . . ?
O2 S1 N1 C20 171.66(11) . . . . ?
O2 S1 C13 C14 -133.41(14) . . . . ?
O2 S1 C13 C18 48.51(15) . . . . ?
F2 C2 C3 F3 -0.5(3) . . . . ?
F2 C2 C3 C4 -178.99(18) . . . . ?
F37 C37 C36 F36 -1.0(3) . . . . ?
F37 C37 C36 C35 -179.47(18) . . . . ?
F36 C36 C35 F35 2.1(3) . . . . ?
F36 C36 C35 C34 -176.99(18) . . . . ?
F3 C3 C4 F4 -0.7(3) . . . . ?
F3 C3 C4 C5 -179.8(2) . . . . ?
F4 C4 C5 F5 1.6(4) . . . . ?
F4 C4 C5 C6 -177.6(2) . . . . ?
N1 S1 O1 Zn1 132.36(10) . . . . ?
N1 S1 O2 Zn1 -30.41(14) . . . 3_666 ?
N1 S1 C13 C14 110.11(14) . . . . ?
N1 S1 C13 C18 -67.96(15) . . . . ?
N1 C20 C27 C32 65.8(2) . . . . ?
N1 C20 C27 C28 -113.82(18) . . . . ?
N1 C20 C21 C26 42.3(2) . . . . ?
N1 C20 C21 C22 -137.00(16) . . . . ?
F6 C6 C5 F5 -0.1(4) . . . . ?
F6 C6 C5 C4 179.1(2) . . . . ?
C33 C38 C37 F37 178.02(17) . . . . ?
C33 C38 C37 C36 0.5(3) . . . . ?
C33 C34 C35 F35 -178.64(18) . . . . ?
C33 C34 C35 C36 0.4(3) . . . . ?
C13 S1 O1 Zn1 -106.24(11) . . . . ?
C13 S1 O2 Zn1 -149.36(11) . . . 3_666 ?
C13 S1 N1 Zn2 123.30(9) . . . . ?
C13 S1 N1 C20 -73.51(13) . . . . ?
C13 C14 C15 C16 0.8(3) . . . . ?
C13 C18 C17 C16 0.5(3) . . . . ?
C7 C12 C11 C10 -0.3(3) . . . . ?
C7 C8 C9 C10 -0.3(3) . . . . ?
C14 C13 C18 C17 -0.8(3) . . . . ?
C14 C15 C16 C17 -1.0(3) . . . . ?
C14 C15 C16 C19 178.03(19) . . . . ?
C1 C2 C3 F3 178.46(17) . . . . ?
C1 C2 C3 C4 -0.1(3) . . . . ?
C1 C6 C5 F5 -179.6(2) . . . . ?
C1 C6 C5 C4 -0.4(4) . . . . ?
C18 C13 C14 C15 0.1(3) . . . . ?
C12 C7 C8 C9 -0.8(3) . . . . ?
C12 C11 C10 C9 -0.9(4) . . . . ?
C20 C27 C32 C31 -177.03(17) . . . . ?
C20 C27 C28 C29 177.62(18) . . . . ?
C20 C21 C26 C25 -178.35(17) . . . . ?
C20 C21 C22 C23 178.69(18) . . . . ?
C27 C20 C21 C26 -80.1(2) . . . . ?
C27 C20 C21 C22 100.59(19) . . . . ?
C27 C32 C31 C30 -1.4(3) . . . . ?
C27 C28 C29 C30 0.2(3) . . . . ?
C38 C33 C34 F34 178.66(16) . . . . ?
C38 C33 C34 C35 -1.7(3) . . . . ?
C38 C37 C36 F36 176.56(18) . . . . ?
C38 C37 C36 C35 -1.9(3) . . . . ?
C15 C16 C17 C18 0.4(3) . . . . ?
C34 C33 C38 F38 178.94(16) . . . . ?
C34 C33 C38 C37 1.3(3) . . . . ?
C21 C20 C27 C32 -169.04(16) . . . . ?
C21 C20 C27 C28 11.3(2) . . . . ?
C21 C26 C25 C24 -0.2(3) . . . . ?
C21 C22 C23 C24 -0.5(3) . . . . ?
C32 C27 C28 C29 -2.0(3) . . . . ?
C32 C31 C30 C29 -0.4(3) . . . . ?
C2 C1 C6 F6 179.63(19) . . . . ?
C2 C1 C6 C5 -0.9(3) . . . . ?
C2 C3 C4 F4 177.87(18) . . . . ?
C2 C3 C4 C5 -1.3(3) . . . . ?
C37 C36 C35 F35 -179.41(19) . . . . ?
C37 C36 C35 C34 1.5(3) . . . . ?
C8 C7 C12 C11 1.2(3) . . . . ?
C8 C9 C10 C11 1.2(4) . . . . ?
C26 C21 C22 C23 -0.6(3) . . . . ?
C26 C25 C24 C23 -0.9(3) . . . . ?
C28 C27 C32 C31 2.6(3) . . . . ?
C28 C29 C30 C31 1.0(3) . . . . ?
C3 C4 C5 F5 -179.2(2) . . . . ?
C3 C4 C5 C6 1.5(4) . . . . ?
C22 C21 C26 C25 0.9(3) . . . . ?
C6 C1 C2 F2 179.98(18) . . . . ?
C6 C1 C2 C3 1.1(3) . . . . ?
C25 C24 C23 C22 1.2(4) . . . . ?
C19 C16 C17 C18 -178.7(2) . . . . ?

loop_
_exptl_oxdiff_crystal_face_indexfrac_h
_exptl_oxdiff_crystal_face_indexfrac_k
_exptl_oxdiff_crystal_face_indexfrac_l
_exptl_oxdiff_crystal_face_x
_exptl_oxdiff_crystal_face_y
_exptl_oxdiff_crystal_face_z
-0.9993 1.0012 1.0008 -0.1645 0.0518 -0.0343
-0.9985 1.0019 2.0004 -0.2312 0.0563 0.0364
0.9985 -1.0019 -2.0004 0.2312 -0.0563 -0.0364
2.0019 -0.9990 1.9965 0.0452 -0.0007 0.3299
-2.0019 0.9990 -1.9965 -0.0452 0.0007 -0.3299
-2.0010 0.9997 -0.9969 -0.1119 0.0053 -0.2592
-0.0009 -0.0007 -0.9996 0.0667 -0.0046 -0.0707
0.0009 0.0007 0.9996 -0.0667 0.0046 0.0707
-1.9984 1.0019 2.0021 -0.3121 0.0191 -0.0471
1.9984 -1.0019 -2.0021 0.3121 -0.0191 0.0471
2.0001 -1.0004 -0.0028 0.1787 -0.0099 0.1885
0.9981 -0.0014 -2.0009 0.2144 0.0281 -0.0578
-0.9981 0.0014 2.0009 -0.2144 -0.0281 0.0578
-0.9990 0.0006 1.0013 -0.1477 -0.0327 -0.0129
-1.9989 0.0006 1.0029 -0.2286 -0.0700 -0.0964
1.9989 -0.0006 -1.0029 0.2286 0.0700 0.0964
0.9990 -0.0006 -1.0013 0.1477 0.0327 0.0129
-0.9999 -0.0001 0.0016 -0.0809 -0.0373 -0.0836
0.9999 0.0001 -0.0016 0.0809 0.0373 0.0836
1.9977 0.9993 -2.0030 0.2786 0.1499 0.0044
-0.0021 0.9991 -1.9998 0.1167 0.0753 -0.1628
0.9978 0.9992 -2.0014 0.1977 0.1126 -0.0792
1.9986 1.0000 -1.0034 0.2119 0.1544 0.0751
-1.9986 -1.0000 1.0034 -0.2119 -0.1544 -0.0751
1.9995 1.0008 -0.0037 0.1451 0.1590 0.1457
0.9987 0.9999 -1.0017 0.1309 0.1172 -0.0085
-0.9987 -0.9999 1.0017 -0.1309 -0.1172 0.0085
-1.9983 -2.0006 1.0038 -0.1951 -0.2389 -0.0537
1.9983 2.0006 -1.0038 0.1951 0.2389 0.0537
-0.0012 0.9999 -1.0001 0.0500 0.0799 -0.0921
0.0012 -0.9999 1.0001 -0.0500 -0.0799 0.0921
-1.1697 6.5974 -8.1130 0.3369 0.4770 -0.8117
7.2053 5.3329 0.0540 0.4895 0.7191 0.4932
-0.9996 -1.0007 0.0021 -0.0642 -0.1217 -0.0622
0.9996 1.0007 -0.0021 0.0642 0.1217 0.0622
-0.0082 9.0009 -6.0021 0.2495 0.7327 -0.6166
-2.0086 7.9994 -6.9981 0.1711 0.5691 -0.8330
5.9994 8.0074 2.9854 0.1513 0.9131 0.5424
-1.0067 10.0028 -4.0017 0.0183 0.7890 -0.5802
4.9995 8.0073 2.9870 0.0704 0.8758 0.4588
2.0281 8.4152 6.2071 -0.3918 0.8139 0.4290
-4.4704 8.1983 -3.9681 -0.2337 0.5077 -0.8292
-0.1125 -10.4070 -3.9541 0.4296 -0.9005 -0.0670
-1.0010 -2.0027 -1.9967 0.0861 -0.2154 -0.1822
1.0014 -2.0003 0.9990 0.0477 -0.1271 0.1970
0.0002 2.0019 0.9987 -0.1003 0.1735 0.0279
-0.0002 -2.0019 -0.9987 0.1003 -0.1735 -0.0279
0.0005 1.0013 0.9992 -0.0835 0.0890 0.0493
-0.0005 -1.0013 -0.9992 0.0835 -0.0890 -0.0493
1.0002 -1.0005 -0.0011 0.0977 -0.0472 0.1050
1.9996 -2.0017 -1.0019 0.2622 -0.0989 0.1392
